data_1544373
loop_
_publ_author_name
'Enomoto, A.'
'Kojitani, H.'
'Akaogi, M.'
'Miura, H.'
'Yusa, H.'

_publ_section_title
;
 High-pressure transitions in MgAl2O4 and a new high-pressure phase of
 Mg2Al2O5
;
_journal_name_full 'Journal of Solid State Chemistry'
_journal_page_first 182
_journal_page_last 389
_journal_volume 395
_journal_year 2009
_chemical_formula_sum 'Al2 Mg2 O5'
_chemical_name_common Mg2Al2O5
_space_group_IT_number 55
_space_group_name_H-M_alt 'P b a m'
_symmetry_space_group_name_Hall '-P 2 2ab'
_symmetry_space_group_name_H-M 'P b a m'
_cell_angle_alpha 90
_cell_angle_beta 90
_cell_angle_gamma 90
_cell_formula_units_Z 4
_cell_length_a 9.3710(6)
_cell_length_b 12.1952(6)
_cell_length_c 2.7916(2)
_cell_volume 319.03(3)
_cod_data_source_file Mg2Al2O5.cif
_cod_data_source_block clinohumite
_cod_original_formula_sum 'Mg2 Al2 O5'
_cod_database_code 1544373

loop_
_space_group_symop_operation_xyz
'x, y, z'
'-x, -y, -z'
'-x, -y, z'
'x, y, -z'
'-x+1/2, y+1/2, -z'
'x+1/2, -y+1/2, z'
'x+1/2, -y+1/2, -z'
'-x+1/2, y+1/2, z'

loop_
_atom_site_label
_atom_site_occupancy
_atom_site_fract_x
_atom_site_fract_y
_atom_site_fract_z
_atom_site_adp_type
_atom_site_B_iso_or_equiv
_atom_site_type_symbol
M1 1.0 0.000000 0.000000 0.500000 Biso 1.000000 Al
M2 0.8000 0.500000 0.000000 0.000000 Biso 1.000000 Mg
M2 0.2000 0.500000 0.000000 0.000000 Biso 1.000000 Al
M3 0.7000 0.9783(7) 0.2839(4) 0.500000 Biso 0.700000 Al
M3 0.3000 0.9783(7) 0.2839(4) 0.500000 Biso 0.700000 Mg
M4 0.3000 0.2293(7) 0.1176(5) 0.000000 Biso 0.700000 Mg
M4 0.7000 0.2293(7) 0.1176(5) 0.000000 Biso 0.700000 Al
M5 1.0 0.2560(7) 0.3715(7) 0.500000 Biso 1.500000 Mg
O1 1.0 0.1199(9) 0.9741(7) 0.000000 Biso 1.000000 O
O2 1.0 0.1009(9) 0.1419(8) 0.500000 Biso 1.000000 O
O3 1.0 0.0916(9) 0.3488(8) 0.000000 Biso 1.000000 O
O4 1.0 0.3754(10) 0.0702(7) 0.500000 Biso 1.000000 O
O5 1.0 0.3464(10) 0.2551(7) 0.000000 Biso 1.000000 O
